data_8107314
loop_
_publ_author_name
'Wu-Hua, Chen'
'Zhu-Sen, Zhang'
'Ze-Hai, Qiu'
'Li-Ting, Wen'
'Hong, Xu'

_publ_section_title
;
 Crystal structure of tetrasodium-bis(\m
 2-oxido)-hexafluoro-didioxo-molybdenum(V), Na2(Mo2O4F6)
;
_journal_issue 6
_journal_name_full 'Zeitschrift f\"ur Kristallographie - New Crystal Structures'
_journal_page_first 1133
_journal_page_last 1134
_journal_paper_doi 10.1515/ncrs-2022-0410
_journal_volume 237
_journal_year 2022
_chemical_formula_sum 'F6 Mo2 Na4 O4'
_chemical_formula_weight 461.84
_space_group_crystal_system triclinic
_space_group_IT_number 2
_space_group_name_Hall '-P 1'
_space_group_name_H-M_alt 'P -1'
_atom_sites_solution_hydrogens .
_audit_creation_method SHELXL-2014/7
_cell_angle_alpha 95.257(9)
_cell_angle_beta 90.753(9)
_cell_angle_gamma 113.426(10)
_cell_formula_units_Z 2
_cell_length_a 6.6154(6)
_cell_length_b 7.8572(8)
_cell_length_c 9.3588(11)
_cell_measurement_reflns_used 3614
_cell_measurement_temperature 293(2)
_cell_measurement_theta_max 59.896
_cell_measurement_theta_min 4.378
_cell_volume 443.83(9)
_computing_cell_refinement 'CrysAlisPro 1.171.38.41k (Rigaku OD, 2015)[1]'
_computing_data_collection 'CrysAlisPro 1.171.38.41k (Rigaku OD, 2015)[1]'
_computing_data_reduction 'CrysAlisPro 1.171.38.41k (Rigaku OD, 2015)[1]'
_computing_molecular_graphics 'Olex2 (Dolomanov et al., 2009)[4]'
_computing_publication_material 'Olex2 (Dolomanov et al., 2009)[4]'
_computing_structure_refinement 'SHELXL-2014/7 (Sheldrick, 2014)[3]'
_computing_structure_solution 'ShelXT (Sheldrick, 2015)[2]'
_diffrn_ambient_temperature 293(2)
_diffrn_measured_fraction_theta_full 1.000
_diffrn_measured_fraction_theta_max 0.871
_diffrn_measurement_device_type 'New Xcalibur, EosS2'
_diffrn_measurement_method '\w scans'
_diffrn_radiation_type MoK\a
_diffrn_radiation_wavelength 0.71073
_diffrn_reflns_av_R_equivalents 0.0320
_diffrn_reflns_av_unetI/netI 0.0567
_diffrn_reflns_Laue_measured_fraction_full 1.000
_diffrn_reflns_Laue_measured_fraction_max 0.871
_diffrn_reflns_limit_h_max 8
_diffrn_reflns_limit_h_min -6
_diffrn_reflns_limit_k_max 10
_diffrn_reflns_limit_k_min -10
_diffrn_reflns_limit_l_max 10
_diffrn_reflns_limit_l_min -11
_diffrn_reflns_number 3614
_diffrn_reflns_point_group_measured_fraction_full 1.000
_diffrn_reflns_point_group_measured_fraction_max 0.871
_diffrn_reflns_theta_full 26.000
_diffrn_reflns_theta_max 28.948
_diffrn_reflns_theta_min 2.189
_exptl_absorpt_coefficient_mu 3.111
_exptl_absorpt_correction_type multi-scan
_exptl_absorpt_process_details
;
CrysAlisPro 1.171.38.41k (Rigaku Oxford Diffraction, 2015)
Empirical absorption correction using spherical harmonics,0.623
 implemented in SCALE3 ABSPACK scaling algorithm.
;
_exptl_crystal_colour brown
_exptl_crystal_density_diffrn 3.456
_exptl_crystal_description block
_exptl_crystal_F_000 428
_exptl_crystal_size_max 0.150
_exptl_crystal_size_mid 0.110
_exptl_crystal_size_min 0.080
_exptl_transmission_factor_max 0.780
_exptl_transmission_factor_min 0.670
_refine_diff_density_max 1.556
_refine_diff_density_min -1.580
_refine_diff_density_rms 0.243
_refine_ls_extinction_coef .
_refine_ls_extinction_method none
_refine_ls_goodness_of_fit_ref 1.154
_refine_ls_hydrogen_treatment undef
_refine_ls_matrix_type full
_refine_ls_number_parameters 145
_refine_ls_number_reflns 2040
_refine_ls_number_restraints 0
_refine_ls_restrained_S_all 1.154
_refine_ls_R_factor_all 0.0491
_refine_ls_R_factor_gt 0.0431
_refine_ls_shift/su_max 0.000
_refine_ls_shift/su_mean 0.000
_refine_ls_structure_factor_coef Fsqd
_refine_ls_weighting_details 'w=1/[\s^2^(Fo^2^)+(0.0387P)^2^+2.8605P] where P=(Fo^2^+2Fc^2^)/3'
_refine_ls_weighting_scheme calc
_refine_ls_wR_factor_gt 0.1094
_refine_ls_wR_factor_ref 0.1125
_reflns_Friedel_coverage 0.000
_reflns_Friedel_fraction_full .
_reflns_Friedel_fraction_max .
_reflns_number_gt 1803
_reflns_number_total 2040
_reflns_threshold_expression 'I > 2\s(I)'
_cod_data_source_file suppl_j_ncrs-2022-0410_suppl.cif
_cod_data_source_block clq0908-c8
_cod_database_code 8107314
_shelx_shelxl_version_number 2014/7
_shelx_space_group_comment
;
The symmetry employed for this shelxl refinement is uniquely defined
by the following loop, which should always be used as a source of
symmetry information in preference to the above space-group names.
They are only intended as comments.
;
_shelx_estimated_absorpt_t_min 0.653
_shelx_estimated_absorpt_t_max 0.789

loop_
_space_group_symop_operation_xyz
'x, y, z'
'-x, -y, -z'

loop_
_atom_site_label
_atom_site_type_symbol
_atom_site_fract_x
_atom_site_fract_y
_atom_site_fract_z
_atom_site_U_iso_or_equiv
_atom_site_adp_type
_atom_site_occupancy
_atom_site_site_symmetry_order
_atom_site_calc_flag
_atom_site_refinement_flags_posn
_atom_site_refinement_flags_adp
_atom_site_refinement_flags_occupancy
_atom_site_disorder_assembly
_atom_site_disorder_group
F1 F 0.4985(6) 0.0810(5) 0.1538(4) 0.0144(9) Uani 1 1 d . . . . .
F2 F 0.6600(7) 0.1721(5) 0.4309(5) 0.0160(9) Uani 1 1 d . . . . .
F3 F 0.9145(6) 0.2795(5) 0.2147(5) 0.0136(8) Uani 1 1 d . . . . .
F4 F 1.1123(6) 0.6928(5) 0.1650(5) 0.0140(9) Uani 1 1 d . . . . .
F5 F 1.0212(7) 0.9151(5) 0.3497(5) 0.0155(9) Uani 1 1 d . . . . .
F6 F 0.8514(7) 0.8167(6) 0.0493(5) 0.0176(9) Uani 1 1 d . . . . .
Mo1 Mo 0.63801(9) 0.33498(7) 0.27620(6) 0.00906(17) Uani 1 1 d . . . . .
Mo2 Mo 0.80335(9) 0.67789(8) 0.22992(7) 0.01020(17) Uani 1 1 d . . . . .
Na1 Na 0.2171(5) -0.0728(4) -0.0094(3) 0.0161(6) Uani 1 1 d . . . . .
Na2 Na 0.6359(4) 0.1092(4) 0.6625(3) 0.0143(6) Uani 1 1 d . . . . .
Na3 Na 1.0266(4) 0.2022(4) 0.4184(3) 0.0139(6) Uani 1 1 d . . . . .
Na4 Na 1.2353(5) 0.4610(4) 0.1283(3) 0.0188(6) Uani 1 1 d . . . . .
O1 O 0.3855(8) 0.3194(7) 0.3244(6) 0.0166(11) Uani 1 1 d . . . . .
O2 O 0.8442(8) 0.5530(6) 0.3895(5) 0.0139(10) Uani 1 1 d . . . . .
O3 O 0.6730(8) 0.4520(6) 0.0993(5) 0.0129(10) Uani 1 1 d . . . . .
O4 O 0.5832(8) 0.7283(7) 0.2720(6) 0.0192(11) Uani 1 1 d . . . . .

loop_
_atom_site_aniso_label
_atom_site_aniso_U_11
_atom_site_aniso_U_22
_atom_site_aniso_U_33
_atom_site_aniso_U_23
_atom_site_aniso_U_13
_atom_site_aniso_U_12
F1 0.013(2) 0.0115(19) 0.016(2) -0.0004(16) -0.0023(16) 0.0025(16)
F2 0.018(2) 0.014(2) 0.016(2) 0.0060(16) -0.0015(17) 0.0057(16)
F3 0.0104(19) 0.015(2) 0.017(2) 0.0008(16) 0.0006(16) 0.0079(16)
F4 0.0070(19) 0.015(2) 0.021(2) 0.0032(17) 0.0022(16) 0.0055(15)
F5 0.016(2) 0.0094(19) 0.019(2) -0.0027(16) -0.0031(17) 0.0036(16)
F6 0.016(2) 0.017(2) 0.020(2) 0.0093(17) 0.0023(17) 0.0058(17)
Mo1 0.0073(3) 0.0073(3) 0.0119(3) 0.0007(2) -0.0002(2) 0.0023(2)
Mo2 0.0083(3) 0.0093(3) 0.0128(3) 0.0007(2) -0.0001(2) 0.0034(2)
Na1 0.0145(14) 0.0151(14) 0.0168(16) -0.0012(11) -0.0019(11) 0.0049(11)
Na2 0.0130(14) 0.0145(14) 0.0142(15) 0.0012(11) -0.0007(11) 0.0041(11)
Na3 0.0150(14) 0.0125(13) 0.0155(15) 0.0022(11) 0.0005(11) 0.0066(11)
Na4 0.0183(15) 0.0203(15) 0.0184(17) 0.0041(12) 0.0040(12) 0.0077(12)
O1 0.009(2) 0.015(2) 0.025(3) 0.004(2) 0.004(2) 0.0035(19)
O2 0.016(2) 0.011(2) 0.013(3) 0.0012(19) -0.003(2) 0.0044(19)
O3 0.016(2) 0.010(2) 0.011(3) 0.0043(19) -0.0026(19) 0.0025(19)
O4 0.014(3) 0.024(3) 0.026(3) 0.004(2) 0.004(2) 0.014(2)

loop_
_atom_type_symbol
_atom_type_description
_atom_type_scat_dispersion_real
_atom_type_scat_dispersion_imag
_atom_type_scat_source
O O 0.0106 0.0060 'International Tables Vol C Tables 4.2.6.8 and 6.1.1.4'
F F 0.0171 0.0103 'International Tables Vol C Tables 4.2.6.8 and 6.1.1.4'
Na Na 0.0362 0.0249 'International Tables Vol C Tables 4.2.6.8 and 6.1.1.4'
Mo Mo -1.6832 0.6857 'International Tables Vol C Tables 4.2.6.8 and 6.1.1.4'

loop_
_geom_angle_atom_site_label_1
_geom_angle_atom_site_label_2
_geom_angle_atom_site_label_3
_geom_angle
_geom_angle_site_symmetry_1
_geom_angle_site_symmetry_3
Mo1 F1 Na1 139.3(2) . .
Mo1 F1 Na2 98.91(18) . 2_656
Na1 F1 Na2 97.57(17) . 2_656
Mo1 F1 Na1 103.98(17) . 2_655
Na1 F1 Na1 97.17(18) . 2_655
Na2 F1 Na1 123.7(2) 2_656 2_655
Mo1 F2 Na2 149.6(2) . .
Mo1 F2 Na3 102.05(18) . .
Na2 F2 Na3 94.20(18) . .
Mo1 F2 Na2 97.52(18) . 2_656
Na2 F2 Na2 96.00(17) . 2_656
Na3 F2 Na2 120.5(2) . 2_656
Mo1 F3 Na4 131.3(2) . .
Mo1 F3 Na3 103.29(19) . .
Na4 F3 Na3 102.32(18) . .
Mo1 F3 Na1 103.34(17) . 2_655
Na4 F3 Na1 96.30(19) . 2_655
Na3 F3 Na1 122.96(19) . 2_655
Mo2 F4 Na4 129.2(2) . .
Mo2 F4 Na2 105.75(19) . 2_766
Na4 F4 Na2 101.36(18) . 2_766
Mo2 F4 Na1 104.11(17) . 1_665
Na4 F4 Na1 116.6(2) . 1_665
Na2 F4 Na1 92.88(16) 2_766 1_665
Mo2 F5 Na3 134.8(2) . 1_565
Mo2 F5 Na2 104.58(18) . 2_766
Na3 F5 Na2 117.09(19) 1_565 2_766
Mo2 F5 Na3 98.21(17) . 2_766
Na3 F5 Na3 98.32(18) 1_565 2_766
Na2 F5 Na3 90.18(17) 2_766 2_766
Mo2 F6 Na1 129.0(2) . 2_665
Mo2 F6 Na1 111.3(2) . 1_665
Na1 F6 Na1 98.48(18) 2_665 1_665
Mo2 F6 Na4 96.70(17) . 2_765
Na1 F6 Na4 124.5(2) 2_665 2_765
Na1 F6 Na4 90.01(18) 1_665 2_765
O1 Mo1 O2 105.1(2) . .
O1 Mo1 O3 102.6(2) . .
O2 Mo1 O3 95.0(2) . .
O1 Mo1 F1 90.9(2) . .
O2 Mo1 F1 162.67(19) . .
O3 Mo1 F1 87.89(18) . .
O1 Mo1 F2 92.9(2) . .
O2 Mo1 F2 89.93(19) . .
O3 Mo1 F2 161.85(19) . .
F1 Mo1 F2 82.46(17) . .
O1 Mo1 F3 165.4(2) . .
O2 Mo1 F3 86.53(19) . .
O3 Mo1 F3 84.81(19) . .
F1 Mo1 F3 76.69(15) . .
F2 Mo1 F3 78.05(17) . .
O1 Mo1 Mo2 98.52(17) . .
O2 Mo1 Mo2 48.66(15) . .
O3 Mo1 Mo2 48.69(14) . .
F1 Mo1 Mo2 136.57(12) . .
F2 Mo1 Mo2 138.58(12) . .
F3 Mo1 Mo2 95.85(11) . .
O1 Mo1 Na2 74.85(17) . 2_656
O2 Mo1 Na2 133.92(16) . 2_656
O3 Mo1 Na2 130.59(15) . 2_656
F1 Mo1 Na2 43.60(13) . 2_656
F2 Mo1 Na2 44.83(12) . 2_656
F3 Mo1 Na2 90.71(12) . 2_656
Mo2 Mo1 Na2 173.20(5) . 2_656
O1 Mo1 Na3 134.30(19) . .
O2 Mo1 Na3 74.34(15) . .
O3 Mo1 Na3 123.06(16) . .
F1 Mo1 Na3 89.76(12) . .
F2 Mo1 Na3 42.01(13) . .
F3 Mo1 Na3 39.78(12) . .
Mo2 Mo1 Na3 111.76(5) . .
Na2 Mo1 Na3 74.54(7) 2_656 .
O1 Mo1 Na1 130.14(18) . 2_655
O2 Mo1 Na1 124.47(16) . 2_655
O3 Mo1 Na1 70.70(15) . 2_655
F1 Mo1 Na1 40.96(12) . 2_655
F2 Mo1 Na1 92.14(13) . 2_655
F3 Mo1 Na1 40.32(12) . 2_655
Mo2 Mo1 Na1 109.56(5) . 2_655
Na2 Mo1 Na1 74.48(7) 2_656 2_655
Na3 Mo1 Na1 71.05(7) . 2_655
O1 Mo1 Na4 45.48(19) . 1_455
O2 Mo1 Na4 106.82(15) . 1_455
O3 Mo1 Na4 57.15(15) . 1_455
F1 Mo1 Na4 89.10(12) . 1_455
F2 Mo1 Na4 137.51(13) . 1_455
F3 Mo1 Na4 140.04(13) . 1_455
Mo2 Mo1 Na4 69.29(5) . 1_455
Na2 Mo1 Na4 104.43(7) 2_656 1_455
Na3 Mo1 Na4 178.83(7) . 1_455
Na1 Mo1 Na4 108.20(7) 2_655 1_455
O4 Mo2 O2 104.1(2) . .
O4 Mo2 O3 102.9(2) . .
O2 Mo2 O3 94.7(2) . .
O4 Mo2 F6 92.1(2) . .
O2 Mo2 F6 163.23(19) . .
O3 Mo2 F6 85.83(19) . .
O4 Mo2 F5 92.6(2) . .
O2 Mo2 F5 84.08(18) . .
O3 Mo2 F5 164.24(19) . .
F6 Mo2 F5 90.83(17) . .
O4 Mo2 F4 164.1(2) . .
O2 Mo2 F4 87.09(19) . .
O3 Mo2 F4 87.24(19) . .
F6 Mo2 F4 76.19(17) . .
F5 Mo2 F4 77.01(16) . .
O4 Mo2 Mo1 97.89(18) . .
O2 Mo2 Mo1 48.29(14) . .
O3 Mo2 Mo1 48.82(14) . .
F6 Mo2 Mo1 134.65(12) . .
F5 Mo2 Mo1 132.37(12) . .
F4 Mo2 Mo1 98.03(11) . .
O4 Mo2 Na3 87.0(2) . 2_766
O2 Mo2 Na3 43.28(15) . 2_766
O3 Mo2 Na3 137.75(15) . 2_766
F6 Mo2 Na3 135.40(13) . 2_766
F5 Mo2 Na3 44.78(13) . 2_766
F4 Mo2 Na3 93.80(13) . 2_766
Mo1 Mo2 Na3 89.41(5) . 2_766
O4 Mo2 Na4 108.9(2) . 2_765
O2 Mo2 Na4 128.82(15) . 2_765
O3 Mo2 Na4 40.71(15) . 2_765
F6 Mo2 Na4 46.45(13) . 2_765
F5 Mo2 Na4 130.93(13) . 2_765
F4 Mo2 Na4 70.82(13) . 2_765
Mo1 Mo2 Na4 88.76(5) . 2_765
Na3 Mo2 Na4 164.08(7) 2_766 2_765
O4 Mo2 Na2 133.12(19) . 2_766
O2 Mo2 Na2 73.51(15) . 2_766
O3 Mo2 Na2 124.00(15) . 2_766
F6 Mo2 Na2 92.25(13) . 2_766
F5 Mo2 Na2 40.65(12) . 2_766
F4 Mo2 Na2 38.92(12) . 2_766
Mo1 Mo2 Na2 111.35(5) . 2_766
Na3 Mo2 Na2 58.68(7) 2_766 2_766
Na4 Mo2 Na2 107.55(7) 2_765 2_766
O4 Mo2 Na4 46.43(19) . 1_455
O2 Mo2 Na4 105.50(15) . 1_455
O3 Mo2 Na4 56.44(15) . 1_455
F6 Mo2 Na4 88.81(13) . 1_455
F5 Mo2 Na4 138.99(13) . 1_455
F4 Mo2 Na4 141.86(12) . 1_455
Mo1 Mo2 Na4 68.08(5) . 1_455
Na3 Mo2 Na4 120.25(7) 2_766 1_455
Na4 Mo2 Na4 73.46(8) 2_765 1_455
Na2 Mo2 Na4 178.88(7) 2_766 1_455
O4 Mo2 Na1 124.12(19) . 1_665
O2 Mo2 Na1 126.82(16) . 1_665
O3 Mo2 Na1 95.09(15) . 1_665
F6 Mo2 Na1 36.66(13) . 1_665
F5 Mo2 Na1 73.48(13) . 1_665
F4 Mo2 Na1 41.54(12) . 1_665
Mo1 Mo2 Na1 131.68(5) . 1_665
Na3 Mo2 Na1 113.26(7) 2_766 1_665
Na4 Mo2 Na1 57.81(7) 2_765 1_665
Na2 Mo2 Na1 57.96(7) 2_766 1_665
Na4 Mo2 Na1 123.15(7) 1_455 1_665
F1 Na1 F6 95.28(18) . 2_665
F1 Na1 F3 147.6(2) . 2_655
F6 Na1 F3 106.08(19) 2_665 2_655
F1 Na1 F6 122.7(2) . 1_445
F6 Na1 F6 81.52(18) 2_665 1_445
F3 Na1 F6 84.95(17) 2_655 1_445
F1 Na1 F1 82.83(18) . 2_655
F6 Na1 F1 108.91(19) 2_665 2_655
F3 Na1 F1 67.53(16) 2_655 2_655
F6 Na1 F1 152.21(19) 1_445 2_655
F1 Na1 F4 82.54(17) . 1_445
F6 Na1 F4 137.0(2) 2_665 1_445
F3 Na1 F4 97.12(17) 2_655 1_445
F6 Na1 F4 64.73(15) 1_445 1_445
F1 Na1 F4 113.38(17) 2_655 1_445
F1 Na1 Na4 150.20(17) . 2_655
F6 Na1 Na4 108.28(15) 2_665 2_655
F3 Na1 Na4 41.10(12) 2_655 2_655
F6 Na1 Na4 47.00(13) 1_445 2_655
F1 Na1 Na4 105.53(14) 2_655 2_655
F4 Na1 Na4 67.83(12) 1_445 2_655
F1 Na1 Na2 42.12(12) . 2_656
F6 Na1 Na2 117.47(16) 2_665 2_656
F3 Na1 Na2 134.63(15) 2_655 2_656
F6 Na1 Na2 89.22(15) 1_445 2_656
F1 Na1 Na2 107.10(15) 2_655 2_656
F4 Na1 Na2 41.42(11) 1_445 2_656
Na4 Na1 Na2 108.92(11) 2_655 2_656
F1 Na1 Na1 42.52(12) . 2_655
F6 Na1 Na1 106.31(17) 2_665 2_655
F3 Na1 Na1 106.89(16) 2_655 2_655
F6 Na1 Na1 162.8(2) 1_445 2_655
F1 Na1 Na1 40.31(11) 2_655 2_655
F4 Na1 Na1 100.69(15) 1_445 2_655
Na4 Na1 Na1 138.44(14) 2_655 2_655
Na2 Na1 Na1 73.54(11) 2_656 2_655
F1 Na1 Mo1 111.36(14) . 2_655
F6 Na1 Mo1 123.55(16) 2_665 2_655
F3 Na1 Mo1 36.33(10) 2_655 2_655
F6 Na1 Mo1 117.64(14) 1_445 2_655
F1 Na1 Mo1 35.05(10) 2_655 2_655
F4 Na1 Mo1 96.48(12) 1_445 2_655
Na4 Na1 Mo1 70.65(7) 2_655 2_655
Na2 Na1 Mo1 115.42(9) 2_656 2_655
Na1 Na1 Mo1 71.33(9) 2_655 2_655
F1 Na1 Na1 114.77(17) . 2
F6 Na1 Na1 41.00(12) 2_665 2
F3 Na1 Na1 97.09(15) 2_655 2
F6 Na1 Na1 40.52(12) 1_445 2
F1 Na1 Na1 143.11(19) 2_655 2
F4 Na1 Na1 101.36(15) 1_445 2
Na4 Na1 Na1 75.74(10) 2_655 2
Na2 Na1 Na1 107.10(13) 2_656 2
Na1 Na1 Na1 144.88(17) 2_655 2
Mo1 Na1 Na1 132.12(13) 2_655 2
F1 Na1 Mo2 98.88(14) . 1_445
F6 Na1 Mo2 105.28(15) 2_665 1_445
F3 Na1 Mo2 98.55(13) 2_655 1_445
F6 Na1 Mo2 32.00(11) 1_445 1_445
F1 Na1 Mo2 145.46(14) 2_655 1_445
F4 Na1 Mo2 34.36(10) 1_445 1_445
Na4 Na1 Mo2 58.01(7) 2_655 1_445
Na2 Na1 Mo2 59.36(7) 2_656 1_445
Na1 Na1 Mo2 131.43(14) 2_655 1_445
Mo1 Na1 Mo2 117.62(8) 2_655 1_445
Na1 Na1 Mo2 67.09(9) 2 1_445
F2 Na2 F4 120.40(19) . 2_766
F2 Na2 F1 154.13(19) . 2_656
F4 Na2 F1 84.95(17) 2_766 2_656
F2 Na2 O4 95.9(2) . 2_666
F4 Na2 O4 86.19(19) 2_766 2_666
F1 Na2 O4 90.55(19) 2_656 2_666
F2 Na2 F5 88.78(18) . 2_766
F4 Na2 F5 67.93(15) 2_766 2_766
F1 Na2 F5 97.18(18) 2_656 2_766
O4 Na2 F5 152.1(2) 2_666 2_766
F2 Na2 F2 84.00(17) . 2_656
F4 Na2 F2 155.2(2) 2_766 2_656
F1 Na2 F2 70.39(16) 2_656 2_656
O4 Na2 F2 95.95(19) 2_666 2_656
F5 Na2 F2 111.94(18) 2_766 2_656
F2 Na2 Mo1 117.22(14) . 2_656
F4 Na2 Mo1 118.41(15) 2_766 2_656
F1 Na2 Mo1 37.49(10) 2_656 2_656
O4 Na2 Mo1 108.03(16) 2_666 2_656
F5 Na2 Mo1 93.98(13) 2_766 2_656
F2 Na2 Mo1 37.66(11) 2_656 2_656
F2 Na2 Na3 43.90(13) . .
F4 Na2 Na3 90.87(14) 2_766 .
F1 Na2 Na3 140.11(15) 2_656 .
O4 Na2 Na3 128.80(18) 2_666 .
F5 Na2 Na3 45.59(13) 2_766 .
F2 Na2 Na3 106.46(15) 2_656 .
Mo1 Na2 Na3 117.90(9) 2_656 .
F2 Na2 Na2 43.28(12) . 2_656
F4 Na2 Na2 163.33(19) 2_766 2_656
F1 Na2 Na2 111.03(16) 2_656 2_656
O4 Na2 Na2 97.97(18) 2_666 2_656
F5 Na2 Na2 104.10(16) 2_766 2_656
F2 Na2 Na2 40.72(12) 2_656 2_656
Mo1 Na2 Na2 75.77(9) 2_656 2_656
Na3 Na2 Na2 73.90(11) . 2_656
F2 Na2 Na1 161.29(16) . 2_656
F4 Na2 Na1 45.70(13) 2_766 2_656
F1 Na2 Na1 40.30(11) 2_656 2_656
O4 Na2 Na1 95.36(17) 2_666 2_656
F5 Na2 Na1 74.41(14) 2_766 2_656
F2 Na2 Na1 109.63(15) 2_656 2_656
Mo1 Na2 Na1 73.01(7) 2_656 2_656
Na3 Na2 Na1 117.99(10) . 2_656
Na2 Na2 Na1 148.52(14) 2_656 2_656
F2 Na2 Mo2 98.79(14) . 2_766
F4 Na2 Mo2 35.33(11) 2_766 2_766
F1 Na2 Mo2 100.38(13) 2_656 2_766
O4 Na2 Mo2 117.43(16) 2_666 2_766
F5 Na2 Mo2 34.77(10) 2_766 2_766
F2 Na2 Mo2 145.81(15) 2_656 2_766
Mo1 Na2 Mo2 117.53(8) 2_656 2_766
Na3 Na2 Mo2 59.04(7) . 2_766
Na2 Na2 Mo2 132.10(13) 2_656 2_766
Na1 Na2 Mo2 62.68(7) 2_656 2_766
F2 Na2 Na4 106.16(15) . 2_766
F4 Na2 Na4 39.22(12) 2_766 2_766
F1 Na2 Na4 96.97(14) 2_656 2_766
O4 Na2 Na4 49.00(15) 2_666 2_766
F5 Na2 Na4 103.26(13) 2_766 2_766
F2 Na2 Na4 143.62(16) 2_656 2_766
Mo1 Na2 Na4 133.49(10) 2_656 2_766
Na3 Na2 Na4 104.53(10) . 2_766
Na2 Na2 Na4 137.53(14) 2_656 2_766
Na1 Na2 Na4 70.78(9) 2_656 2_766
Mo2 Na2 Na4 68.50(7) 2_766 2_766
F3 Na3 F5 102.85(18) . 1_545
F3 Na3 F2 69.67(16) . .
F5 Na3 F2 107.93(18) 1_545 .
F3 Na3 O2 114.86(19) . 2_766
F5 Na3 O2 141.4(2) 1_545 2_766
F2 Na3 O2 93.15(18) . 2_766
F3 Na3 O1 85.40(19) . 1_655
F5 Na3 O1 85.39(18) 1_545 1_655
F2 Na3 O1 153.6(2) . 1_655
O2 Na3 O1 89.53(19) 2_766 1_655
F3 Na3 F5 154.97(19) . 2_766
F5 Na3 F5 81.67(18) 1_545 2_766
F2 Na3 F5 85.46(17) . 2_766
O2 Na3 F5 67.84(17) 2_766 2_766
O1 Na3 F5 119.6(2) 1_655 2_766
F3 Na3 Na2 111.34(15) . .
F5 Na3 Na2 102.37(15) 1_545 .
F2 Na3 Na2 41.90(12) . .
O2 Na3 Na2 72.11(15) 2_766 .
O1 Na3 Na2 158.93(18) 1_655 .
F5 Na3 Na2 44.23(12) 2_766 .
F3 Na3 Mo2 148.14(14) . 2_766
F5 Na3 Mo2 109.01(15) 1_545 2_766
F2 Na3 Mo2 100.03(14) . 2_766
O2 Na3 Mo2 33.77(12) 2_766 2_766
O1 Na3 Mo2 96.72(15) 1_655 2_766
F5 Na3 Mo2 37.01(10) 2_766 2_766
Na2 Na3 Mo2 62.28(7) . 2_766
F3 Na3 Mo1 36.92(11) . .
F5 Na3 Mo1 120.28(14) 1_545 .
F2 Na3 Mo1 35.95(11) . .
O2 Na3 Mo1 95.86(14) 2_766 .
O1 Na3 Mo1 117.67(16) 1_655 .
F5 Na3 Mo1 119.72(14) 2_766 .
Na2 Na3 Mo1 75.54(8) . .
Mo2 Na3 Mo1 120.29(8) 2_766 .
F3 Na3 Na4 38.74(12) . .
F5 Na3 Na4 104.95(15) 1_545 .
F2 Na3 Na4 105.72(15) . .
O2 Na3 Na4 99.64(15) 2_766 .
O1 Na3 Na4 48.05(15) 1_655 .
F5 Na3 Na4 164.03(15) 2_766 .
Na2 Na3 Na4 143.47(11) . .
Mo2 Na3 Na4 127.89(9) 2_766 .
Mo1 Na3 Na4 69.92(7) . .
F3 Na3 Na3 139.35(18) . 2_756
F5 Na3 Na3 42.28(12) 1_545 2_756
F2 Na3 Na3 98.25(15) . 2_756
O2 Na3 Na3 104.17(18) 2_766 2_756
O1 Na3 Na3 106.53(17) 1_655 2_756
F5 Na3 Na3 39.39(11) 2_766 2_756
Na2 Na3 Na3 69.52(10) . 2_756
Mo2 Na3 Na3 70.48(9) 2_766 2_756
Mo1 Na3 Na3 131.34(12) . 2_756
Na4 Na3 Na3 145.00(14) . 2_756
F3 Na3 Na2 111.73(14) . 2_756
F5 Na3 Na2 32.06(11) 1_545 2_756
F2 Na3 Na2 139.92(14) . 2_756
O2 Na3 Na2 118.84(15) 2_766 2_756
O1 Na3 Na2 57.17(14) 1_655 2_756
F5 Na3 Na2 85.32(13) 2_766 2_756
Na2 Na3 Na2 122.73(9) . 2_756
Mo2 Na3 Na2 95.60(8) 2_766 2_756
Mo1 Na3 Na2 143.77(9) . 2_756
Na4 Na3 Na2 92.79(9) . 2_756
Na3 Na3 Na2 53.20(8) 2_756 2_756
F3 Na4 F4 85.39(17) . .
F3 Na4 O3 131.8(2) . 2_765
F4 Na4 O3 88.79(19) . 2_765
F3 Na4 F6 82.56(16) . 2_765
F4 Na4 F6 135.7(2) . 2_765
O3 Na4 F6 68.98(17) 2_765 2_765
F3 Na4 O1 80.67(17) . 1_655
F4 Na4 O1 126.7(2) . 1_655
O3 Na4 O1 136.7(2) 2_765 1_655
F6 Na4 O1 93.13(18) 2_765 1_655
F3 Na4 O4 128.1(2) . 1_655
F4 Na4 O4 79.12(17) . 1_655
O3 Na4 O4 97.34(19) 2_765 1_655
F6 Na4 O4 139.37(19) 2_765 1_655
O1 Na4 O4 70.46(17) 1_655 1_655
F3 Na4 O3 136.03(18) . 1_655
F4 Na4 O3 134.26(18) . 1_655
O3 Na4 O3 76.35(18) 2_765 1_655
F6 Na4 O3 78.66(16) 2_765 1_655
O1 Na4 O3 61.28(16) 1_655 1_655
O4 Na4 O3 60.79(15) 1_655 1_655
F3 Na4 Na1 42.60(13) . 2_655
F4 Na4 Na1 105.32(15) . 2_655
O3 Na4 Na1 94.25(15) 2_765 2_655
F6 Na4 Na1 42.99(12) 2_765 2_655
O1 Na4 Na1 98.17(14) 1_655 2_655
O4 Na4 Na1 167.69(18) 1_655 2_655
O3 Na4 Na1 118.57(14) 1_655 2_655
F3 Na4 Mo2 106.16(15) . 2_765
F4 Na4 Mo2 109.16(15) . 2_765
O3 Na4 Mo2 33.11(12) 2_765 2_765
F6 Na4 Mo2 36.85(11) 2_765 2_765
O1 Na4 Mo2 124.17(15) 1_655 2_765
O4 Na4 Mo2 125.78(16) 1_655 2_765
O3 Na4 Mo2 80.95(12) 1_655 2_765
Na1 Na4 Mo2 64.18(8) 2_655 2_765
F3 Na4 Mo1 106.13(14) . 1_655
F4 Na4 Mo1 138.32(16) . 1_655
O3 Na4 Mo1 109.58(16) 2_765 1_655
F6 Na4 Mo1 85.97(13) 2_765 1_655
O1 Na4 Mo1 27.62(11) 1_655 1_655
O4 Na4 Mo1 62.04(12) 1_655 1_655
O3 Na4 Mo1 33.65(10) 1_655 1_655
Na1 Na4 Mo1 110.00(9) 2_655 1_655
Mo2 Na4 Mo1 105.74(8) 2_765 1_655
F3 Na4 Na3 38.94(12) . .
F4 Na4 Na3 102.02(15) . .
O3 Na4 Na3 163.56(17) 2_765 .
F6 Na4 Na3 94.77(13) 2_765 .
O1 Na4 Na3 43.03(12) 1_655 .
O4 Na4 Na3 96.85(16) 1_655 .
O3 Na4 Na3 103.65(14) 1_655 .
Na1 Na4 Na3 71.10(9) 2_655 .
Mo2 Na4 Na3 130.46(10) 2_765 .
Mo1 Na4 Na3 70.29(8) 1_655 .
F3 Na4 Na2 102.09(15) . 2_766
F4 Na4 Na2 39.42(12) . 2_766
O3 Na4 Na2 103.10(16) 2_765 2_766
F6 Na4 Na2 171.81(16) 2_765 2_766
O1 Na4 Na2 94.28(15) 1_655 2_766
O4 Na4 Na2 41.52(12) 1_655 2_766
O3 Na4 Na2 101.92(13) 1_655 2_766
Na1 Na4 Na2 138.75(11) 2_655 2_766
Mo2 Na4 Na2 134.98(10) 2_765 2_766
Mo1 Na4 Na2 99.04(9) 1_655 2_766
Na3 Na4 Na2 93.03(10) . 2_766
Mo1 O1 Na3 160.7(3) . 1_455
Mo1 O1 Na4 106.9(2) . 1_455
Na3 O1 Na4 88.91(18) 1_455 1_455
Mo1 O2 Mo2 83.05(19) . .
Mo1 O2 Na3 157.4(3) . 2_766
Mo2 O2 Na3 102.9(2) . 2_766
Mo2 O3 Mo1 82.49(19) . .
Mo2 O3 Na4 106.2(2) . 2_765
Mo1 O3 Na4 164.2(3) . 2_765
Mo2 O3 Na4 90.29(19) . 1_455
Mo1 O3 Na4 89.20(19) . 1_455
Na4 O3 Na4 103.65(18) 2_765 1_455
Mo2 O4 Na2 162.3(3) . 2_666
Mo2 O4 Na4 106.1(2) . 1_455
Na2 O4 Na4 89.48(19) 2_666 1_455

loop_
_geom_bond_atom_site_label_1
_geom_bond_atom_site_label_2
_geom_bond_distance
_geom_bond_site_symmetry_2
F1 Mo1 2.058(4) .
F1 Na1 2.249(5) .
F1 Na2 2.332(5) 2_656
F1 Na1 2.349(5) 2_655
F2 Mo1 2.059(4) .
F2 Na2 2.260(5) .
F2 Na3 2.347(5) .
F2 Na2 2.375(5) 2_656
F3 Mo1 2.117(4) .
F3 Na4 2.245(5) .
F3 Na3 2.255(5) .
F3 Na1 2.312(5) 2_655
F4 Mo2 2.102(4) .
F4 Na4 2.273(5) .
F4 Na2 2.283(5) 2_766
F4 Na1 2.469(5) 1_665
F5 Mo2 2.061(4) .
F5 Na3 2.274(5) 1_565
F5 Na2 2.354(5) 2_766
F5 Na3 2.411(5) 2_766
F6 Mo2 2.055(4) .
F6 Na1 2.293(5) 2_665
F6 Na1 2.315(5) 1_665
F6 Na4 2.483(5) 2_765
Mo1 O1 1.696(5) .
Mo1 O2 1.921(5) .
Mo1 O3 1.940(5) .
Mo1 Mo2 2.5547(8) .
Mo1 Na2 3.340(3) 2_656
Mo1 Na3 3.430(3) .
Mo1 Na1 3.477(3) 2_655
Mo1 Na4 3.499(3) 1_455
Mo2 O4 1.696(5) .
Mo2 O2 1.932(5) .
Mo2 O3 1.935(5) .
Mo2 Na3 3.388(3) 2_766
Mo2 Na4 3.403(3) 2_765
Mo2 Na2 3.498(3) 2_766
Mo2 Na4 3.528(3) 1_455
Mo2 Na1 3.612(3) 1_665
Na1 F6 2.293(5) 2_665
Na1 F3 2.312(5) 2_655
Na1 F6 2.315(5) 1_445
Na1 F1 2.349(5) 2_655
Na1 F4 2.469(5) 1_445
Na1 Na4 3.395(4) 2_655
Na1 Na2 3.446(4) 2_656
Na1 Na1 3.448(5) 2_655
Na1 Mo1 3.477(3) 2_655
Na1 Na1 3.490(6) 2
Na1 Mo2 3.612(3) 1_445
Na2 F4 2.283(5) 2_766
Na2 F1 2.332(5) 2_656
Na2 O4 2.337(6) 2_666
Na2 F5 2.354(5) 2_766
Na2 F2 2.375(5) 2_656
Na2 Mo1 3.340(3) 2_656
Na2 Na3 3.375(4) .
Na2 Na2 3.445(6) 2_656
Na2 Na1 3.446(4) 2_656
Na2 Mo2 3.498(3) 2_766
Na2 Na4 3.525(4) 2_766
Na3 F5 2.274(5) 1_545
Na3 O2 2.384(5) 2_766
Na3 O1 2.392(6) 1_655
Na3 F5 2.411(5) 2_766
Na3 Mo2 3.388(3) 2_766
Na3 Na4 3.505(4) .
Na3 Na3 3.546(5) 2_756
Na3 Na2 3.949(4) 2_756
Na4 O3 2.311(6) 2_765
Na4 F6 2.483(5) 2_765
Na4 O1 2.608(6) 1_655
Na4 O4 2.660(6) 1_655
Na4 O3 2.940(6) 1_655
Na4 Na1 3.395(4) 2_655
Na4 Mo2 3.403(3) 2_765
Na4 Mo1 3.499(3) 1_655
Na4 Na2 3.525(4) 2_766
O1 Na3 2.392(5) 1_455
O1 Na4 2.608(6) 1_455
O2 Na3 2.384(5) 2_766
O3 Na4 2.311(6) 2_765
O3 Na4 2.940(6) 1_455
O4 Na2 2.337(6) 2_666
O4 Na4 2.660(6) 1_455

loop_
_geom_torsion_atom_site_label_1
_geom_torsion_atom_site_label_2
_geom_torsion_atom_site_label_3
_geom_torsion_atom_site_label_4
_geom_torsion
_geom_torsion_site_symmetry_1
_geom_torsion_site_symmetry_2
_geom_torsion_site_symmetry_3
_geom_torsion_site_symmetry_4
O2 Mo1 O1 Na3 -117.1(9) . . . 1_455
O3 Mo1 O1 Na3 144.1(9) . . . 1_455
F1 Mo1 O1 Na3 56.1(9) . . . 1_455
F2 Mo1 O1 Na3 -26.4(9) . . . 1_455
F3 Mo1 O1 Na3 24.7(17) . . . 1_455
Mo2 Mo1 O1 Na3 -166.5(9) . . . 1_455
Na2 Mo1 O1 Na3 15.0(9) 2_656 . . 1_455
Na3 Mo1 O1 Na3 -34.4(11) . . . 1_455
Na1 Mo1 O1 Na3 68.8(10) 2_655 . . 1_455
Na4 Mo1 O1 Na3 144.0(11) 1_455 . . 1_455
O2 Mo1 O1 Na4 98.9(2) . . . 1_455
O3 Mo1 O1 Na4 0.1(3) . . . 1_455
F1 Mo1 O1 Na4 -87.9(2) . . . 1_455
F2 Mo1 O1 Na4 -170.4(2) . . . 1_455
F3 Mo1 O1 Na4 -119.3(8) . . . 1_455
Mo2 Mo1 O1 Na4 49.5(2) . . . 1_455
Na2 Mo1 O1 Na4 -128.9(2) 2_656 . . 1_455
Na3 Mo1 O1 Na4 -178.39(9) . . . 1_455
Na1 Mo1 O1 Na4 -75.1(3) 2_655 . . 1_455
O2 Mo2 O4 Na2 111.2(11) . . . 2_666
O3 Mo2 O4 Na2 -150.5(11) . . . 2_666
F6 Mo2 O4 Na2 -64.3(11) . . . 2_666
F5 Mo2 O4 Na2 26.6(11) . . . 2_666
F4 Mo2 O4 Na2 -22.1(18) . . . 2_666
Mo1 Mo2 O4 Na2 160.1(11) . . . 2_666
Na3 Mo2 O4 Na2 71.1(11) 2_766 . . 2_666
Na4 Mo2 O4 Na2 -108.5(11) 2_765 . . 2_666
Na2 Mo2 O4 Na2 30.8(12) 2_766 . . 2_666
Na4 Mo2 O4 Na2 -150.6(12) 1_455 . . 2_666
Na1 Mo2 O4 Na2 -45.1(12) 1_665 . . 2_666
O2 Mo2 O4 Na4 -98.2(2) . . . 1_455
O3 Mo2 O4 Na4 0.1(3) . . . 1_455
F6 Mo2 O4 Na4 86.3(2) . . . 1_455
F5 Mo2 O4 Na4 177.3(2) . . . 1_455
F4 Mo2 O4 Na4 128.5(7) . . . 1_455
Mo1 Mo2 O4 Na4 -49.3(2) . . . 1_455
Na3 Mo2 O4 Na4 -138.3(2) 2_766 . . 1_455
Na4 Mo2 O4 Na4 42.1(3) 2_765 . . 1_455
Na2 Mo2 O4 Na4 -178.60(10) 2_766 . . 1_455
Na1 Mo2 O4 Na4 105.5(2) 1_665 . . 1_455
